data_8100652
loop_
_publ_author_name
'Mi, Jin-Xiao'
'Huang, Ya-Xi'
'Mao, Shao-Yu'
'Borrmann, Horst'
'Zhao, Jing-Tai'
'Kniep, R\"udiger'

_publ_section_title
;
 Crystal structure of potassium gallium (monophosphate-hydrogenmonoborate-
 monophosphate), KGa[BP~2~O~7~(OH)3]
;
_journal_coden_ASTM ZKNSFT
_journal_issue 2
_journal_name_full 'Zeitschrift f\"ur Kristallographie - New Crystal Structures'
_journal_page_first 167
_journal_page_last 168
_journal_paper_doi 10.1524/ncrs.2002.217.2.167
_journal_volume 217
_journal_year 2002
_chemical_formula_structural 'KGa[BP2 O7 (OH)3]'
_chemical_formula_sum 'B Ga H3 K O10 P2'
_chemical_formula_weight 344.60
_chemical_name_common 'KGa[BP2 O7(OH)3]'
_space_group_IT_number 15
_symmetry_cell_setting monoclinic
_symmetry_space_group_name_Hall '-C 2yc'
_symmetry_space_group_name_H-M 'C 1 2/c 1'
_cell_angle_alpha 90.00
_cell_angle_beta 116.587(4)
_cell_angle_gamma 90.00
_cell_formula_units_Z 4
_cell_length_a 10.8631(14)
_cell_length_b 8.1623(7)
_cell_length_c 9.3049(11)
_cell_measurement_temperature 295(2)
_cell_volume 737.80(14)
_diffrn_ambient_temperature 295(2)
_exptl_crystal_density_diffrn 3.162
_cod_original_sg_symbol_H-M 'C 2/c'
_cod_original_formula_sum 'H3 B1 Ga1 K1 O10 P2'
_cod_database_code 8100652

loop_
_symmetry_equiv_pos_as_xyz
'x, y, z'
'-x, y, -z+1/2'
'x+1/2, y+1/2, z'
'-x+1/2, y+1/2, -z+1/2'
'-x, -y, -z'
'x, -y, z-1/2'
'-x+1/2, -y+1/2, -z'
'x+1/2, -y+1/2, z-1/2'

loop_
_atom_site_label
_atom_site_type_symbol
_atom_site_fract_x
_atom_site_fract_y
_atom_site_fract_z
_atom_site_U_iso_or_equiv
_atom_site_adp_type
_atom_site_occupancy
_atom_site_symmetry_multiplicity
_atom_site_Wyckoff_symbol
_atom_site_calc_flag
_atom_site_refinement_flags
_atom_site_disorder_assembly
_atom_site_disorder_group
Ga1 Ga 0.2500 0.2500 0.0000 0.00732(9) Uani 1 4 c d S . .
K1 K 0.0000 0.36975(7) 0.2500 0.01407(19) Uani 0.991(4) 4 e d SP . .
P1 P 0.23646(5) 0.56514(5) 0.18773(5) 0.00688(10) Uani 1 8 f d . . .
B1 B 0.5000 0.4553(3) 0.2500 0.0083(4) Uani 1 4 e d S . .
O1 O 0.43699(14) 0.35424(17) 0.10444(16) 0.0108(2) Uani 1 8 f d . . .
O2 O 0.17950(13) 0.40071(16) 0.10639(15) 0.0097(2) Uani 1 8 f d . . .
O3 O 0.10371(13) 0.06435(16) 0.24094(16) 0.0117(2) Uani 1 8 f d . . .
O4 O -0.18087(15) 0.29325(18) -0.06718(16) 0.0142(3) Uani 1 8 f d . . .
O5 O 0.30420(14) 0.09308(16) 0.17799(15) 0.0104(2) Uani 1 8 f d . . .
H1 H 0.484(4) 0.333(4) 0.078(4) 0.034(10) Uiso 1 8 f d . . .
H2 H -0.2500 0.2500 0.0000 0.050 Uiso 1 4 d d S . .

loop_
_atom_site_aniso_label
_atom_site_aniso_U_11
_atom_site_aniso_U_22
_atom_site_aniso_U_33
_atom_site_aniso_U_23
_atom_site_aniso_U_13
_atom_site_aniso_U_12
Ga1 0.00855(14) 0.00699(13) 0.00661(13) -0.00041(8) 0.00356(10) -0.00004(9)
K1 0.0121(3) 0.0121(3) 0.0190(3) 0.000 0.0078(2) 0.000
P1 0.0070(2) 0.00699(19) 0.00723(18) -0.00070(13) 0.00371(15) -0.00010(14)
B1 0.0078(11) 0.0076(11) 0.0086(10) 0.000 0.0030(9) 0.000
O1 0.0084(6) 0.0142(6) 0.0107(5) -0.0041(5) 0.0051(5) -0.0018(5)
O2 0.0104(6) 0.0095(5) 0.0104(5) -0.0039(4) 0.0059(5) -0.0019(4)
O3 0.0071(6) 0.0107(6) 0.0173(6) 0.0034(5) 0.0054(5) 0.0002(4)
O4 0.0167(7) 0.0127(6) 0.0127(6) 0.0046(5) 0.0061(5) 0.0022(5)
O5 0.0130(6) 0.0113(6) 0.0097(5) 0.0035(4) 0.0077(5) 0.0023(5)

loop_
_geom_bond_atom_site_label_1
_geom_bond_atom_site_label_2
_geom_bond_distance
_geom_bond_site_symmetry_2
_geom_bond_publ_flag
Ga1 O2 1.9387(12) 7 n
Ga1 O2 1.9387(12) . n
Ga1 O5 1.9640(13) . n
Ga1 O5 1.9640(13) 7 n
Ga1 O1 2.0069(14) 7 n
Ga1 O1 2.0069(14) . n
K1 O5 2.6496(14) 3_455 n
K1 O5 2.6496(14) 4 n
K1 O3 2.7523(14) 2 n
K1 O3 2.7523(14) . n
K1 O4 2.7875(14) . n
K1 O4 2.7875(14) 2 n
K1 O2 2.8255(13) 2 n
K1 O2 2.8255(13) . n
K1 P1 3.2879(6) 2 n
K1 P1 3.2879(6) . n
K1 O4 3.3769(15) 7_455 n
K1 O4 3.3769(15) 8_556 n
K1 H2 2.8438(3) . n
P1 O5 1.5174(13) 4 n
P1 O2 1.5290(13) . n
P1 O4 1.5338(14) 5_565 n
P1 O3 1.5568(14) 4 n
P1 K1 3.6371(7) 3 n
P1 K1 3.7557(6) 5_565 n
B1 O3 1.468(2) 4 n
B1 O3 1.468(2) 3 n
B1 O1 1.468(2) . n
B1 O1 1.468(2) 2_655 n
B1 K1 3.383(3) 3 n
O1 H1 0.69(3) . n
O3 B1 1.468(2) 3_445 n
O3 P1 1.5568(14) 4_545 n
O4 P1 1.5338(14) 5_565 n
O4 K1 3.3769(15) 7_455 n
O4 H2 1.2245(14) . n
O5 P1 1.5174(13) 4_545 n
O5 K1 2.6496(14) 3_545 n
